data_2022779
loop_
_publ_author_name
'Domasevitch, Kostiantyn V.'
'Senchyk, Ganna A.'
'Krautscheid, Harald'

_publ_section_title
;
 catena-Poly[[bis(diaqualithium)]-\m4-3,3&#x2032;,5,5&#x2032;-tetranitro-4,4&#x2032;-bipyrazole-1,1&#x2032;-diido]:
 a new moisture-insensitive alkali-metal energetic salt with a
 well-defined network structure
;
_journal_coeditor_code PK2688
_journal_issue 7
_journal_name_full 'Acta Crystallographica Section E Crystallographic Communications'
_journal_paper_doi 10.1107/S2056989023005339
_journal_volume 79
_journal_year 2023
_chemical_formula_iupac '[Li2 (C6 N8 O8) (H2 O)4]'
_chemical_formula_moiety 'C6 H8 Li2 N8 O12'
_chemical_formula_sum 'C6 H8 Li2 N8 O12'
_chemical_formula_weight 398.08
_chemical_name_systematic <i>catena</i>-Poly[[bis(diaqualithium)]-\m~4~-3,3',5,5'-tetranitro-4,4'-bipyrazole-1,1'-diido]
_space_group_crystal_system orthorhombic
_space_group_IT_number 56
_space_group_name_Hall '-P 2ab 2ac'
_space_group_name_H-M_alt 'P c c n'
_atom_sites_solution_hydrogens difmap
_atom_sites_solution_primary direct
_atom_sites_solution_secondary difmap
_audit_creation_method SHELXL-2014/7
_cell_angle_alpha 90
_cell_angle_beta 90
_cell_angle_gamma 90
_cell_formula_units_Z 4
_cell_length_a 11.5094(9)
_cell_length_b 13.9839(8)
_cell_length_c 9.4247(5)
_cell_measurement_reflns_used 8000
_cell_measurement_temperature 213(2)
_cell_measurement_theta_max 27.967
_cell_measurement_theta_min 2.913
_cell_volume 1516.87(17)
_computing_cell_refinement
;
IPDS Software (Stoe & Cie, 2000)
;
_computing_data_collection
;
IPDS Software (Stoe & Cie, 2000)
;
_computing_data_reduction
;
IPDS Software (Stoe & Cie, 2000)
;
_computing_molecular_graphics
;
Diamond 2.1e (Brandenburg, 1999)
;
_computing_publication_material
;
WinGX 1.70.01 (Farrugia, 2012)
;
_computing_structure_refinement
;
SHELXL-2014/7 (Sheldrick, 2015)
;
_computing_structure_solution
;
SHELXS-97 (Sheldrick, 2008)
;
_diffrn_ambient_temperature 213(2)
_diffrn_measured_fraction_theta_full 0.997
_diffrn_measured_fraction_theta_max 0.994
_diffrn_measurement_device_type 'Stoe Image plate diffraction system'
_diffrn_measurement_method '\f oscillation scans'
_diffrn_radiation_type MoK\a
_diffrn_radiation_wavelength 0.71073
_diffrn_reflns_av_R_equivalents 0.0485
_diffrn_reflns_av_unetI/netI 0.0410
_diffrn_reflns_limit_h_max 15
_diffrn_reflns_limit_h_min -15
_diffrn_reflns_limit_k_max 18
_diffrn_reflns_limit_k_min -16
_diffrn_reflns_limit_l_max 11
_diffrn_reflns_limit_l_min -12
_diffrn_reflns_number 10855
_diffrn_reflns_theta_full 25.242
_diffrn_reflns_theta_max 27.967
_diffrn_reflns_theta_min 2.913
_exptl_absorpt_coefficient_mu 0.165
_exptl_absorpt_correction_type none
_exptl_crystal_colour yellow
_exptl_crystal_density_diffrn 1.743
_exptl_crystal_description prism
_exptl_crystal_F_000 808
_exptl_crystal_size_max 0.250
_exptl_crystal_size_mid 0.220
_exptl_crystal_size_min 0.200
_refine_diff_density_max 0.278
_refine_diff_density_min -0.136
_refine_ls_extinction_method none
_refine_ls_goodness_of_fit_ref 0.880
_refine_ls_hydrogen_treatment refall
_refine_ls_matrix_type full
_refine_ls_number_parameters 151
_refine_ls_number_reflns 1817
_refine_ls_number_restraints 4
_refine_ls_restrained_S_all 0.880
_refine_ls_R_factor_all 0.0468
_refine_ls_R_factor_gt 0.0299
_refine_ls_shift/su_max 0.000
_refine_ls_shift/su_mean 0.000
_refine_ls_structure_factor_coef Fsqd
_refine_ls_weighting_details 'w=1/[\s^2^(Fo^2^)+(0.0455P)^2^] where P=(Fo^2^+2Fc^2^)/3'
_refine_ls_weighting_scheme calc
_refine_ls_wR_factor_gt 0.0697
_refine_ls_wR_factor_ref 0.0723
_reflns_number_gt 1225
_reflns_number_total 1817
_reflns_threshold_expression 'I > 2\s(I)'
_cod_data_source_file pk2688sup1.cif
_cod_data_source_block I
_cod_database_code 2022779
_shelx_space_group_comment
;
The symmetry employed for this shelxl refinement is uniquely defined
by the following loop, which should always be used as a source of
symmetry information in preference to the above space-group names.
They are only intended as comments.
;
_shelx_estimated_absorpt_t_min 0.960
_shelx_estimated_absorpt_t_max 0.968

loop_
_space_group_symop_operation_xyz
'x, y, z'
'-x+1/2, -y+1/2, z'
'x+1/2, -y, -z+1/2'
'-x, y+1/2, -z+1/2'
'-x, -y, -z'
'x-1/2, y-1/2, -z'
'-x-1/2, y, z-1/2'
'x, -y-1/2, z-1/2'

loop_
_atom_site_type_symbol
_atom_site_label
_atom_site_fract_x
_atom_site_fract_y
_atom_site_fract_z
_atom_site_U_iso_or_equiv
_atom_site_adp_type
_atom_site_calc_flag
_atom_site_occupancy
_atom_site_disorder_assembly
_atom_site_disorder_group
Li Li1 0.62380(18) 0.42289(16) 0.0859(2) 0.0258(5) Uani d 1 . .
O O1 0.57465(8) 0.25173(7) 0.18668(12) 0.0401(3) Uani d 1 . .
O O2 0.42324(9) 0.16320(7) 0.21808(12) 0.0357(3) Uani d 1 . .
O O3 0.17428(9) 0.50551(7) -0.11938(11) 0.0341(3) Uani d 1 . .
O O4 0.08500(8) 0.37055(7) -0.08988(11) 0.0327(3) Uani d 1 . .
O O5 0.62403(9) 0.45230(8) 0.29341(11) 0.0336(3) Uani d 1 . .
O O6 0.69704(11) 0.34427(9) -0.07111(14) 0.0361(3) Uani d 1 . .
N N1 0.44846(8) 0.38814(7) 0.06362(11) 0.0196(2) Uani d 1 . .
N N2 0.36602(8) 0.43947(7) -0.00029(12) 0.0191(2) Uani d 1 . .
N N3 0.47107(9) 0.23391(7) 0.16949(12) 0.0236(3) Uani d 1 . .
N N4 0.17120(9) 0.42244(8) -0.07765(11) 0.0212(2) Uani d 1 . .
C C1 0.40259(10) 0.30164(9) 0.09198(13) 0.0187(3) Uani d 1 . .
C C2 0.28824(10) 0.29180(9) 0.04627(13) 0.0176(3) Uani d 1 . .
C C3 0.27171(10) 0.38324(8) -0.01021(13) 0.0178(3) Uani d 1 . .
H H1 0.5584(14) 0.4317(13) 0.327(2) 0.071(7) Uiso d 1 . .
H H2A 0.608(3) 0.5133(13) 0.289(4) 0.064(13) Uiso d 0.5 . .
H H2B 0.671(2) 0.409(2) 0.326(4) 0.047(10) Uiso d 0.5 . .
H H3 0.651(2) 0.3349(17) -0.136(3) 0.089(9) Uiso d 1 . .
H H4A 0.724(4) 0.284(3) -0.053(4) 0.062(13) Uiso d 0.5 . .
H H4B 0.749(4) 0.390(3) -0.108(5) 0.081(15) Uiso d 0.5 . .

loop_
_atom_site_aniso_label
_atom_site_aniso_U_11
_atom_site_aniso_U_22
_atom_site_aniso_U_33
_atom_site_aniso_U_12
_atom_site_aniso_U_13
_atom_site_aniso_U_23
Li1 0.0233(10) 0.0256(12) 0.0285(13) -0.0004(9) 0.0005(9) 0.0042(10)
O1 0.0233(5) 0.0431(6) 0.0540(7) -0.0006(4) -0.0134(5) 0.0113(5)
O2 0.0439(6) 0.0233(5) 0.0397(6) -0.0057(4) -0.0055(5) 0.0132(4)
O3 0.0329(5) 0.0264(5) 0.0431(7) 0.0014(4) -0.0059(4) 0.0133(5)
O4 0.0219(5) 0.0358(6) 0.0406(6) -0.0075(4) -0.0109(4) 0.0059(5)
O5 0.0371(6) 0.0374(7) 0.0264(6) -0.0090(5) -0.0017(5) 0.0036(5)
O6 0.0336(6) 0.0380(7) 0.0369(7) 0.0057(5) -0.0007(5) -0.0095(5)
N1 0.0195(5) 0.0176(5) 0.0218(6) -0.0027(4) -0.0024(4) 0.0020(4)
N2 0.0190(5) 0.0186(5) 0.0197(5) -0.0032(4) 0.0003(4) 0.0014(4)
N3 0.0257(6) 0.0221(6) 0.0229(6) -0.0016(4) -0.0038(5) 0.0016(5)
N4 0.0207(5) 0.0226(6) 0.0204(6) -0.0010(4) -0.0013(4) 0.0016(5)
C1 0.0187(6) 0.0178(6) 0.0195(6) -0.0028(5) -0.0011(5) 0.0014(5)
C2 0.0184(6) 0.0178(6) 0.0167(6) -0.0026(5) 0.0008(5) -0.0013(5)
C3 0.0177(6) 0.0183(6) 0.0174(6) -0.0021(5) -0.0006(5) -0.0007(5)

loop_
_atom_type_symbol
_atom_type_description
_atom_type_scat_dispersion_real
_atom_type_scat_dispersion_imag
_atom_type_scat_source
C C 0.0033 0.0016 'International Tables Vol C Tables 4.2.6.8 and 6.1.1.4'
H H 0.0000 0.0000 'International Tables Vol C Tables 4.2.6.8 and 6.1.1.4'
Li Li -0.0003 0.0001 'International Tables Vol C Tables 4.2.6.8 and 6.1.1.4'
N N 0.0061 0.0033 'International Tables Vol C Tables 4.2.6.8 and 6.1.1.4'
O O 0.0106 0.0060 'International Tables Vol C Tables 4.2.6.8 and 6.1.1.4'

loop_
_geom_angle_atom_site_label_1
_geom_angle_atom_site_label_2
_geom_angle_atom_site_label_3
_geom_angle_site_symmetry_1
_geom_angle_site_symmetry_3
_geom_angle
_geom_angle_publ_flag
O5 Li1 O6 . . 145.63(13) y
O5 Li1 N1 . . 98.49(10) y
O6 Li1 N1 . . 101.69(11) y
O5 Li1 N2 . 5_665 100.84(11) y
O6 Li1 N2 . 5_665 101.22(11) y
N1 Li1 N2 . 5_665 103.29(10) y
O5 Li1 O3 . 5_665 78.28(8) y
O6 Li1 O3 . 5_665 85.66(8) y
N1 Li1 O3 . 5_665 170.20(11) y
N2 Li1 O3 5_665 5_665 68.60(7) y
O5 Li1 O1 . . 80.47(8) y
O6 Li1 O1 . . 81.94(9) y
N1 Li1 O1 . . 67.50(7) y
N2 Li1 O1 5_665 . 170.76(11) y
O3 Li1 O1 5_665 . 120.49(9) y
N3 O1 Li1 . . 110.17(9) n
N4 O3 Li1 . 5_665 111.00(9) n
Li1 O5 H1 . . 106.9(14) n
Li1 O5 H2A . . 99(3) n
H1 O5 H2A . . 99.0(19) n
Li1 O5 H2B . . 102(2) n
H1 O5 H2B . . 100.4(19) n
Li1 O6 H3 . . 111.1(18) n
Li1 O6 H4A . . 121(2) n
H3 O6 H4A . . 102(3) n
Li1 O6 H4B . . 99(3) n
H3 O6 H4B . . 105(3) n
N2 N1 C1 . . 107.11(9) n
N2 N1 Li1 . . 127.46(10) n
C1 N1 Li1 . . 124.64(10) n
N1 N2 C3 . . 106.93(9) n
N1 N2 Li1 . 5_665 129.06(9) n
C3 N2 Li1 . 5_665 123.87(10) n
O2 N3 O1 . . 123.53(11) n
O2 N3 C1 . . 118.60(10) n
O1 N3 C1 . . 117.84(10) n
O3 N4 O4 . . 123.35(11) n
O3 N4 C3 . . 118.83(10) n
O4 N4 C3 . . 117.81(10) n
N1 C1 C2 . . 113.46(11) n
N1 C1 N3 . . 118.65(10) n
C2 C1 N3 . . 127.80(11) n
C1 C2 C3 . . 98.98(10) n
C1 C2 C2 . 2 130.38(13) n
C3 C2 C2 . 2 130.46(12) n
N2 C3 C2 . . 113.51(10) n
N2 C3 N4 . . 117.41(10) n
C2 C3 N4 . . 129.07(10) n

loop_
_geom_bond_atom_site_label_1
_geom_bond_atom_site_label_2
_geom_bond_site_symmetry_2
_geom_bond_distance
_geom_bond_publ_flag
Li1 O5 . 1.999(3) y
Li1 O6 . 2.027(3) y
Li1 N1 . 2.086(2) y
Li1 N2 5_665 2.090(2) y
Li1 O3 5_665 2.550(2) y
Li1 O1 . 2.636(2) y
O1 N3 . 1.2287(14) n
O2 N3 . 1.2209(14) n
O3 N4 . 1.2270(14) n
O3 Li1 5_665 2.550(2) n
O4 N4 . 1.2346(13) n
O5 H1 . 0.869(15) n
O5 H2A . 0.874(17) n
O5 H2B . 0.866(17) n
O6 H3 . 0.82(3) n
O6 H4A . 0.92(4) n
O6 H4B . 0.95(5) n
N1 N2 . 1.3336(14) n
N1 C1 . 1.3465(16) n
N2 C3 . 1.3435(15) n
N2 Li1 5_665 2.090(2) n
N3 C1 . 1.4324(16) n
N4 C3 . 1.4292(16) n
C1 C2 . 1.3917(16) n
C2 C3 . 1.3981(17) n
C2 C2 2 1.463(2) n

loop_
_geom_hbond_atom_site_label_D
_geom_hbond_atom_site_label_H
_geom_hbond_atom_site_label_A
_geom_hbond_site_symmetry_A
_geom_hbond_distance_DH
_geom_hbond_distance_HA
_geom_hbond_distance_DA
_geom_hbond_angle_DHA
_geom_hbond_publ_flag
O5 H1 O4 7_656 0.869(15) 2.017(16) 2.8818(14) 173.8(17) yes
O5 H2A O2 4_655 0.874(17) 2.127(17) 3.0010(15) 177(4) yes
O5 H2B O6 7_756 0.866(17) 2.02(2) 2.8555(17) 163(3) yes
O6 H3 O1 8_565 0.82(3) 2.24(3) 2.9995(17) 153(2) yes
O6 H4A O6 2_655 0.92(4) 2.01(4) 2.905(2) 163(4) yes
O6 H4B O5 7_755 0.95(5) 1.93(5) 2.8555(17) 164(4) yes

loop_
_geom_torsion_atom_site_label_1
_geom_torsion_atom_site_label_2
_geom_torsion_atom_site_label_3
_geom_torsion_atom_site_label_4
_geom_torsion_site_symmetry_1
_geom_torsion_site_symmetry_2
_geom_torsion_site_symmetry_3
_geom_torsion_site_symmetry_4
_geom_torsion
_geom_torsion_publ_flag
C1 N1 N2 C3 . . . . -0.25(13) n
Li1 N1 N2 C3 . . . . 169.92(12) n
C1 N1 N2 Li1 . . . 5_665 -176.01(12) n
Li1 N1 N2 Li1 . . . 5_665 -5.8(2) n
Li1 O1 N3 O2 . . . . -173.04(11) n
Li1 O1 N3 C1 . . . . 4.91(15) n
Li1 O3 N4 O4 5_665 . . . -175.74(11) n
Li1 O3 N4 C3 5_665 . . . 4.81(14) n
N2 N1 C1 C2 . . . . 0.78(14) n
Li1 N1 C1 C2 . . . . -169.73(11) n
N2 N1 C1 N3 . . . . -175.99(10) n
Li1 N1 C1 N3 . . . . 13.49(18) n
O2 N3 C1 N1 . . . . 166.52(12) n
O1 N3 C1 N1 . . . . -11.53(18) n
O2 N3 C1 C2 . . . . -9.7(2) n
O1 N3 C1 C2 . . . . 172.21(13) n
N1 C1 C2 C3 . . . . -0.92(14) n
N3 C1 C2 C3 . . . . 175.50(12) n
N1 C1 C2 C2 . . . 2 174.43(9) n
N3 C1 C2 C2 . . . 2 -9.15(19) n
N1 N2 C3 C2 . . . . -0.36(14) n
Li1 N2 C3 C2 5_665 . . . 175.68(11) n
N1 N2 C3 N4 . . . . -179.10(11) n
Li1 N2 C3 N4 5_665 . . . -3.07(17) n
C1 C2 C3 N2 . . . . 0.76(14) n
C2 C2 C3 N2 2 . . . -174.58(10) n
C1 C2 C3 N4 . . . . 179.32(13) n
C2 C2 C3 N4 2 . . . 4.0(2) n
O3 N4 C3 N2 . . . . -2.02(17) n
O4 N4 C3 N2 . . . . 178.50(11) n
O3 N4 C3 C2 . . . . 179.46(12) n
O4 N4 C3 C2 . . . . 0.0(2) n

_cod_database_fobs_code 2022779
